data_1560683
loop_
_publ_author_name
'Weil, Matthias'
'Kremer, Reinhard K.'

_publ_section_title
;
 Crystal growth and crystal structures of six novel phases in the
 Mn/As/O/Cl(Br) system, as well as magnetic properties of \a -Mn 3 (AsO 4
 ) 2
;
_journal_name_full 'Journal of Solid State Chemistry'
_journal_page_first 115
_journal_page_last 126
_journal_paper_doi 10.1016/j.jssc.2016.09.027
_journal_volume 245
_journal_year 2017
_chemical_formula_sum 'As4 Cl2 Mn7 O16'
_chemical_formula_weight 1011.16
_space_group_IT_number 61
_space_group_name_Hall '-P 2ac 2ab'
_space_group_name_H-M_alt 'P b c a'
_symmetry_cell_setting orthorhombic
_symmetry_space_group_name_Hall '-P 2ac 2ab'
_symmetry_space_group_name_H-M 'P b c a'
_atom_sites_solution_primary direct
_atom_sites_solution_secondary difmap
_cell_angle_alpha 90.00
_cell_angle_beta 90.00
_cell_angle_gamma 90.00
_cell_formula_units_Z 4
_cell_length_a 8.2315(5)
_cell_length_b 8.5673(5)
_cell_length_c 22.5625(12)
_cell_measurement_reflns_used 6793
_cell_measurement_temperature 293(2)
_cell_measurement_theta_max 30.49
_cell_measurement_theta_min 3.063
_cell_volume 1591.15(16)
_computing_cell_refinement 'SAINT (Bruker, 2004)'
_computing_data_collection 'SMART (Bruker, 2004)'
_computing_data_reduction 'SAINT (Bruker, 2004)'
_computing_molecular_graphics 'ATOMS (Dowty, 2006)'
_computing_publication_material 'SHELXL-97 (Sheldrick, 2008)'
_computing_structure_refinement 'SHELXL-97 (Sheldrick, 2008)'
_computing_structure_solution 'SHELXS-97 (Sheldrick, 2008)'
_diffrn_ambient_temperature 293(2)
_diffrn_measured_fraction_theta_full 0.999
_diffrn_measured_fraction_theta_max 0.999
_diffrn_measurement_device_type 'Siemens SMART CCD'
_diffrn_measurement_method \w-scans
_diffrn_radiation_monochromator graphite
_diffrn_radiation_source 'fine-focus sealed tube'
_diffrn_radiation_type MoK\a
_diffrn_radiation_wavelength 0.71073
_diffrn_reflns_av_R_equivalents 0.0286
_diffrn_reflns_av_sigmaI/netI 0.0144
_diffrn_reflns_limit_h_max 11
_diffrn_reflns_limit_h_min -11
_diffrn_reflns_limit_k_max 12
_diffrn_reflns_limit_k_min -12
_diffrn_reflns_limit_l_max 32
_diffrn_reflns_limit_l_min -32
_diffrn_reflns_number 22748
_diffrn_reflns_theta_full 30.50
_diffrn_reflns_theta_max 30.50
_diffrn_reflns_theta_min 3.06
_diffrn_standards_interval_count .
_diffrn_standards_interval_time .
_diffrn_standards_number 0
_exptl_absorpt_coefficient_mu 14.052
_exptl_absorpt_correction_T_max 0.3339
_exptl_absorpt_correction_T_min 0.1654
_exptl_absorpt_correction_type multi-scan
_exptl_absorpt_process_details
; 
SADABS (Bruker, 2004)
;
_exptl_crystal_colour 'light pink'
_exptl_crystal_density_diffrn 4.221
_exptl_crystal_density_method 'not measured'
_exptl_crystal_description pinacoid
_exptl_crystal_F_000 1876
_exptl_crystal_size_max 0.20
_exptl_crystal_size_mid 0.15
_exptl_crystal_size_min 0.10
_refine_diff_density_max 0.759
_refine_diff_density_min -0.989
_refine_diff_density_rms 0.126
_refine_ls_extinction_coef 0.00411(10)
_refine_ls_extinction_expression Fc^*^=kFc[1+0.001xFc^2^\l^3^/sin(2\q)]^-1/4^
_refine_ls_extinction_method SHELXL
_refine_ls_goodness_of_fit_ref 1.062
_refine_ls_matrix_type full
_refine_ls_number_parameters 134
_refine_ls_number_reflns 2425
_refine_ls_number_restraints 0
_refine_ls_restrained_S_all 1.062
_refine_ls_R_factor_all 0.0166
_refine_ls_R_factor_gt 0.0156
_refine_ls_shift/su_max 0.001
_refine_ls_shift/su_mean 0.000
_refine_ls_structure_factor_coef Fsqd
_refine_ls_weighting_details 'calc w=1/[\s^2^(Fo^2^)+(0.0161P)^2^+2.3240P] where P=(Fo^2^+2Fc^2^)/3'
_refine_ls_weighting_scheme calc
_refine_ls_wR_factor_gt 0.0371
_refine_ls_wR_factor_ref 0.0375
_reflns_number_gt 2327
_reflns_number_total 2425
_reflns_threshold_expression >2sigma(I)
_cod_data_source_file JSSC-2017-245-115.CIF
_cod_data_source_block Mn7As4O16Cl2
_cod_database_code 1560683

loop_
_symmetry_equiv_pos_as_xyz
'x, y, z'
'-x+1/2, -y, z+1/2'
'-x, y+1/2, -z+1/2'
'x+1/2, -y+1/2, -z'
'-x, -y, -z'
'x-1/2, y, -z-1/2'
'x, -y-1/2, z-1/2'
'-x-1/2, y-1/2, z'

loop_
_atom_site_label
_atom_site_type_symbol
_atom_site_fract_x
_atom_site_fract_y
_atom_site_fract_z
_atom_site_U_iso_or_equiv
_atom_site_adp_type
_atom_site_occupancy
_atom_site_symmetry_multiplicity
_atom_site_calc_flag
_atom_site_refinement_flags
_atom_site_disorder_assembly
_atom_site_disorder_group
As1 As 0.20647(2) 0.29346(2) 0.074638(7) 0.00752(5) Uani 1 1 d . . .
As2 As 0.68449(2) 0.18523(2) 0.201773(8) 0.00963(5) Uani 1 1 d . . .
Mn1 Mn 0.55937(3) 0.10460(3) 0.057872(12) 0.01117(6) Uani 1 1 d . . .
Mn2 Mn 0.46628(4) -0.09463(4) 0.199446(12) 0.01724(7) Uani 1 1 d . . .
Mn3 Mn 0.04528(3) 0.01073(3) 0.158746(12) 0.01180(6) Uani 1 1 d . . .
Mn4 Mn 0.5000 0.5000 0.0000 0.01158(8) Uani 1 2 d S . .
O1 O 0.87914(16) 0.20790(15) 0.18089(6) 0.0137(2) Uani 1 1 d . . .
O2 O 0.38795(15) 0.28400(15) 0.04120(6) 0.0129(2) Uani 1 1 d . . .
O3 O 0.11065(16) 0.11938(15) 0.07748(5) 0.0114(2) Uani 1 1 d . . .
O4 O 0.23242(16) 0.36057(16) 0.14450(5) 0.0128(2) Uani 1 1 d . . .
O5 O 0.09371(15) 0.41721(15) 0.03488(5) 0.0120(2) Uani 1 1 d . . .
O6 O 0.56756(17) 0.09113(16) 0.15120(6) 0.0154(3) Uani 1 1 d . . .
O7 O 0.59492(16) 0.35988(15) 0.21361(6) 0.0128(2) Uani 1 1 d . . .
O8 O 0.6689(2) 0.07403(18) 0.26248(7) 0.0249(3) Uani 1 1 d . . .
Cl Cl 0.79532(5) -0.09658(6) 0.07244(2) 0.01653(9) Uani 1 1 d . . .

loop_
_atom_site_aniso_label
_atom_site_aniso_U_11
_atom_site_aniso_U_22
_atom_site_aniso_U_33
_atom_site_aniso_U_23
_atom_site_aniso_U_13
_atom_site_aniso_U_12
As1 0.00662(8) 0.00806(8) 0.00788(8) 0.00008(5) -0.00034(5) -0.00025(5)
As2 0.00960(8) 0.00947(8) 0.00982(8) -0.00039(6) 0.00187(6) 0.00013(6)
Mn1 0.01089(12) 0.01209(12) 0.01054(12) -0.00014(9) 0.00044(9) 0.00081(9)
Mn2 0.02132(15) 0.01919(15) 0.01121(13) 0.00394(10) -0.00234(10) -0.00503(11)
Mn3 0.01240(12) 0.01327(12) 0.00972(12) 0.00144(9) 0.00194(9) 0.00039(9)
Mn4 0.01195(17) 0.01267(16) 0.01012(16) 0.00055(13) 0.00078(13) 0.00145(13)
O1 0.0082(5) 0.0148(6) 0.0181(6) 0.0014(5) 0.0031(5) 0.0010(5)
O2 0.0080(5) 0.0131(6) 0.0175(6) 0.0011(5) 0.0041(5) 0.0008(5)
O3 0.0139(6) 0.0092(5) 0.0112(5) 0.0009(4) 0.0003(4) -0.0030(5)
O4 0.0130(6) 0.0163(6) 0.0091(5) -0.0021(4) -0.0016(4) -0.0022(5)
O5 0.0124(6) 0.0128(5) 0.0108(5) 0.0010(4) -0.0027(4) 0.0033(5)
O6 0.0157(6) 0.0162(6) 0.0142(6) -0.0038(5) -0.0002(5) -0.0042(5)
O7 0.0149(6) 0.0106(6) 0.0128(6) -0.0005(4) -0.0004(5) 0.0035(5)
O8 0.0355(9) 0.0205(7) 0.0187(7) 0.0099(6) 0.0149(6) 0.0089(6)
Cl 0.01181(19) 0.0211(2) 0.01668(19) 0.00419(16) 0.00359(14) 0.00391(16)

loop_
_atom_type_symbol
_atom_type_description
_atom_type_scat_dispersion_real
_atom_type_scat_dispersion_imag
_atom_type_scat_source
O O 0.0106 0.0060 'International Tables Vol C Tables 4.2.6.8 and 6.1.1.4'
Cl Cl 0.1484 0.1585 'International Tables Vol C Tables 4.2.6.8 and 6.1.1.4'
Mn Mn 0.3368 0.7283 'International Tables Vol C Tables 4.2.6.8 and 6.1.1.4'
As As 0.0499 2.0058 'International Tables Vol C Tables 4.2.6.8 and 6.1.1.4'

loop_
_geom_angle_atom_site_label_1
_geom_angle_atom_site_label_2
_geom_angle_atom_site_label_3
_geom_angle
_geom_angle_site_symmetry_1
_geom_angle_site_symmetry_3
O5 As1 O2 106.51(6) . .
O5 As1 O3 108.75(6) . .
O2 As1 O3 113.01(6) . .
O5 As1 O4 110.78(6) . .
O2 As1 O4 108.87(7) . .
O3 As1 O4 108.90(6) . .
O8 As2 O1 111.60(7) . .
O8 As2 O7 109.96(7) . .
O1 As2 O7 110.97(6) . .
O8 As2 O6 103.68(8) . .
O1 As2 O6 114.02(7) . .
O7 As2 O6 106.24(7) . .
O5 Mn1 O6 102.90(5) 8_655 .
O5 Mn1 O5 76.67(5) 8_655 4
O6 Mn1 O5 167.44(6) . 4
O5 Mn1 O2 96.36(5) 8_655 .
O6 Mn1 O2 103.77(5) . .
O5 Mn1 O2 88.71(5) 4 .
O5 Mn1 Cl 88.45(4) 8_655 .
O6 Mn1 Cl 79.34(4) . .
O5 Mn1 Cl 88.11(4) 4 .
O2 Mn1 Cl 173.47(4) . .
O5 Mn1 Cl 165.05(4) 8_655 8_765
O6 Mn1 Cl 85.44(4) . 8_765
O5 Mn1 Cl 97.89(4) 4 8_765
O2 Mn1 Cl 69.39(4) . 8_765
Cl Mn1 Cl 105.431(11) . 8_765
O7 Mn2 O4 109.79(5) 3_645 8_655
O7 Mn2 O6 137.14(5) 3_645 .
O4 Mn2 O6 98.19(5) 8_655 .
O7 Mn2 O1 100.39(5) 3_645 8_755
O4 Mn2 O1 101.69(5) 8_655 8_755
O6 Mn2 O1 105.04(5) . 8_755
O8 Mn3 O3 119.34(6) 6_556 .
O8 Mn3 O7 85.87(6) 6_556 8_655
O3 Mn3 O7 154.75(5) . 8_655
O8 Mn3 O1 84.99(5) 6_556 1_455
O3 Mn3 O1 90.96(5) . 1_455
O7 Mn3 O1 89.84(5) 8_655 1_455
O8 Mn3 O4 82.88(5) 6_556 8_655
O3 Mn3 O4 85.50(5) . 8_655
O7 Mn3 O4 100.14(5) 8_655 8_655
O1 Mn3 O4 163.67(5) 1_455 8_655
O3 Mn4 O3 180.00(4) 8_665 4
O3 Mn4 O2 96.53(5) 8_665 5_665
O3 Mn4 O2 83.47(5) 4 5_665
O3 Mn4 O2 83.47(5) 8_665 .
O3 Mn4 O2 96.53(5) 4 .
O2 Mn4 O2 180.00(6) 5_665 .
O3 Mn4 Cl 94.94(3) 8_665 4_455
O3 Mn4 Cl 85.06(3) 4 4_455
O2 Mn4 Cl 74.62(4) 5_665 4_455
O2 Mn4 Cl 105.38(4) . 4_455
O3 Mn4 Cl 85.06(3) 8_665 8_765
O3 Mn4 Cl 94.94(3) 4 8_765
O2 Mn4 Cl 105.38(4) 5_665 8_765
O2 Mn4 Cl 74.62(4) . 8_765
Cl Mn4 Cl 180.00(3) 4_455 8_765
As2 O1 Mn2 126.74(7) . 8_765
As2 O1 Mn3 124.03(7) . 1_655
Mn2 O1 Mn3 106.00(5) 8_765 1_655
As1 O2 Mn1 123.27(7) . .
As1 O2 Mn4 120.52(7) . .
Mn1 O2 Mn4 113.19(5) . .
As1 O3 Mn3 122.54(7) . .
As1 O3 Mn4 124.65(6) . 4_455
Mn3 O3 Mn4 111.94(6) . 4_455
As1 O4 Mn2 121.12(7) . 8_665
As1 O4 Mn3 115.36(7) . 8_665
Mn2 O4 Mn3 116.44(6) 8_665 8_665
As1 O5 Mn1 133.17(7) . 8_665
As1 O5 Mn1 123.25(7) . 4_455
Mn1 O5 Mn1 103.33(5) 8_665 4_455
As2 O6 Mn2 103.69(7) . .
As2 O6 Mn1 131.56(8) . .
Mn2 O6 Mn1 123.09(6) . .
As2 O7 Mn2 115.11(7) . 3_655
As2 O7 Mn3 133.01(7) . 8_665
Mn2 O7 Mn3 107.81(6) 3_655 8_665
As2 O8 Mn3 150.37(9) . 6_656
Mn4 Cl Mn1 101.591(17) 4 .
Mn4 Cl Mn1 86.484(14) 4 8_755
Mn1 Cl Mn1 152.89(2) . 8_755

loop_
_geom_bond_atom_site_label_1
_geom_bond_atom_site_label_2
_geom_bond_distance
_geom_bond_site_symmetry_2
As1 O5 1.6704(12) .
As1 O2 1.6755(13) .
As1 O3 1.6883(13) .
As1 O4 1.6914(12) .
As2 O8 1.6733(14) .
As2 O1 1.6813(13) .
As2 O7 1.6892(13) .
As2 O6 1.6966(13) .
Mn1 O5 2.1057(13) 8_655
Mn1 O6 2.1100(13) .
Mn1 O5 2.1200(12) 4
Mn1 O2 2.1201(13) .
Mn1 Cl 2.6174(5) .
Mn1 Cl 2.8448(6) 8_765
Mn2 O7 2.0625(13) 3_645
Mn2 O4 2.0879(13) 8_655
Mn2 O6 2.1006(14) .
Mn2 O1 2.1579(14) 8_755
Mn2 O8 2.6253(18) .
Mn3 O8 2.1187(14) 6_556
Mn3 O3 2.1255(12) .
Mn3 O7 2.1294(13) 8_655
Mn3 O1 2.2301(13) 1_455
Mn3 O4 2.2598(13) 8_655
Mn4 O3 2.2207(13) 8_665
Mn4 O3 2.2207(13) 4
Mn4 O2 2.2670(13) 5_665
Mn4 O2 2.2670(13) .
Mn4 Cl 2.4889(4) 4_455
Mn4 Cl 2.4889(4) 8_765
O1 Mn2 2.1579(14) 8_765
O1 Mn3 2.2301(13) 1_655
O3 Mn4 2.2207(13) 4_455
O4 Mn2 2.0879(13) 8_665
O4 Mn3 2.2598(13) 8_665
O5 Mn1 2.1057(13) 8_665
O5 Mn1 2.1200(12) 4_455
O7 Mn2 2.0625(13) 3_655
O7 Mn3 2.1294(13) 8_665
O8 Mn3 2.1187(14) 6_656
Cl Mn4 2.4889(4) 4
Cl Mn1 2.8448(6) 8_755
